data_7102490
loop_
_publ_author_name
'Ugrinova, Vesela'
'Ellis, Gregory A'
'Brown, Seth N'

_publ_section_title
;
 Remarkable thermodynamic stability toward hydrolysis of tripodal
 titanium alkoxides.
;
_journal_issue 4
_journal_name_full 'Chemical communications (Cambridge, England)'
_journal_page_first 468
_journal_page_last 469
_journal_paper_doi 10.1039/b315092e
_journal_year 2004
_chemical_formula_moiety Ti(OCH3)(N(CH2[C6H2(tBu)2O])3
_chemical_formula_sum 'C46 H69 N O4 Ti'
_chemical_formula_weight 747.92
_chemical_name_common
;
(Methoxy)(nitrilotris(4,6-di-tert -butyl-o-
phenolate))titanium(IV)
;
_chemical_name_systematic
;
?
;
_space_group_IT_number 14
_symmetry_cell_setting monoclinic
_symmetry_space_group_name_Hall '-P 2yn'
_symmetry_space_group_name_H-M 'P 1 21/n 1'
_atom_sites_solution_hydrogens geom
_atom_sites_solution_primary direct
_atom_sites_solution_secondary difmap
_audit_creation_method SHELXL
_cell_angle_alpha 90.00
_cell_angle_beta 93.7760(10)
_cell_angle_gamma 90.00
_cell_formula_units_Z 4
_cell_length_a 13.7727(7)
_cell_length_b 11.7884(6)
_cell_length_c 26.8649(13)
_cell_measurement_reflns_used 9830
_cell_measurement_temperature 100(2)
_cell_measurement_theta_max 28.2765
_cell_measurement_theta_min 2.191
_cell_volume 4352.3(4)
_computing_cell_refinement 'Siemens XSCANS'
_computing_data_collection 'Siemens XSCANS'
_computing_data_reduction 'Siemens SHELXTL'
_computing_molecular_graphics 'Siemens SHELXTL'
_computing_publication_material 'Siemens SHELXTL'
_computing_structure_refinement 'SHELXL-93 (Sheldrick, 1993)'
_computing_structure_solution 'SHELXS-86 (Sheldrick, 1990)'
_diffrn_ambient_temperature 100(2)
_diffrn_measurement_device 'Bruker APEX'
_diffrn_measurement_method '\w scans'
_diffrn_radiation_monochromator graphite
_diffrn_radiation_source 'fine-focus sealed tube'
_diffrn_radiation_type MoK\a
_diffrn_radiation_wavelength 0.71073
_diffrn_reflns_av_R_equivalents 0.0318
_diffrn_reflns_av_sigmaI/netI 0.0282
_diffrn_reflns_limit_h_max 18
_diffrn_reflns_limit_h_min -18
_diffrn_reflns_limit_k_max 15
_diffrn_reflns_limit_k_min -15
_diffrn_reflns_limit_l_max 35
_diffrn_reflns_limit_l_min -35
_diffrn_reflns_number 45761
_diffrn_reflns_theta_max 28.28
_diffrn_reflns_theta_min 1.89
_diffrn_standards_decay_% 0
_exptl_absorpt_coefficient_mu 0.237
_exptl_absorpt_correction_T_max 1.00000
_exptl_absorpt_correction_T_min 0.487316
_exptl_absorpt_correction_type 'empirical using SADABS'
_exptl_crystal_colour yellow
_exptl_crystal_density_diffrn 1.141
_exptl_crystal_description 'hexag prism'
_exptl_crystal_F_000 1624
_exptl_crystal_size_max 0.25
_exptl_crystal_size_mid 0.3
_exptl_crystal_size_min 0.5
_refine_diff_density_max 1.179
_refine_diff_density_min -0.866
_refine_diff_density_rms 0.063
_refine_ls_extinction_method none
_refine_ls_goodness_of_fit_all 1.170
_refine_ls_goodness_of_fit_obs 1.190
_refine_ls_hydrogen_treatment riding
_refine_ls_matrix_type full
_refine_ls_number_parameters 537
_refine_ls_number_reflns 10792
_refine_ls_number_restraints 0
_refine_ls_restrained_S_all 1.170
_refine_ls_restrained_S_obs 1.190
_refine_ls_R_factor_all 0.0637
_refine_ls_R_factor_obs 0.0604
_refine_ls_shift/esd_max 0.001
_refine_ls_shift/esd_mean 0.000
_refine_ls_structure_factor_coef Fsqd
_refine_ls_weighting_details 'w=1/[\s^2^(Fo^2^)+(0.0279P)^2^+6.3514P] where P=(Fo^2^+2Fc^2^)/3'
_refine_ls_weighting_scheme calc
_refine_ls_wR_factor_all 0.1283
_refine_ls_wR_factor_obs 0.1268
_reflns_number_observed 10214
_reflns_number_total 10792
_reflns_observed_criterion >2sigma(I)
_cod_data_source_file b315092e.txt
_cod_data_source_block tiome
_cod_depositor_comments
;
The following automatic conversions were performed:
'_symmetry_cell_setting' value 'Monoclinic' changed to 'monoclinic'
according to '/home/saulius/struct/CIF-dictionaries/cif_core.dic'
dictionary named 'cif_core.dic' version 2.4.1 from 2010-06-29.

Automatic conversion script
Id: cif_fix_enum 1527 2010-12-29 10:47:43Z saulius 

The following automatic conversions were performed:

'_refine_ls_weighting_scheme' value 'calc
w=1/[\s^2^(Fo^2^)+(0.0279P)^2^+6.3514P] where P=(Fo^2^+2Fc^2^)/3' was
changed to 'calc'. New tag '_refine_ls_weighting_details' was
created. The value of the new tag was set to
'w=1/[\s^2^(Fo^2^)+(0.0279P)^2^+6.3514P] where P=(Fo^2^+2Fc^2^)/3'.

Automatic conversion script
Id: cif_fix_values 3143 2015-03-26 13:38:13Z robertas 
;
_cod_original_sg_symbol_H-M P2(1)/n
_cod_database_code 7102490

loop_
_symmetry_equiv_pos_as_xyz
'x, y, z'
'-x+1/2, y+1/2, -z+1/2'
'-x, -y, -z'
'x-1/2, -y-1/2, z-1/2'

loop_
_atom_site_aniso_label
_atom_site_aniso_U_11
_atom_site_aniso_U_22
_atom_site_aniso_U_33
_atom_site_aniso_U_23
_atom_site_aniso_U_13
_atom_site_aniso_U_12
Ti 0.00561(13) 0.00500(14) 0.01356(15) -0.00228(11) 0.00018(10) -0.00082(10)
O 0.0103(6) 0.0117(6) 0.0191(7) -0.0045(5) -0.0031(5) -0.0029(5)
N 0.0084(7) 0.0062(6) 0.0179(7) -0.0009(6) 0.0023(5) 0.0008(5)
C 0.0231(11) 0.0312(13) 0.0351(13) -0.0099(11) -0.0147(10) -0.0014(9)
O1 0.0084(7) 0.0092(8) 0.0110(8) -0.0050(6) 0.0020(6) -0.0015(6)
C10 0.0090(10) 0.0107(10) 0.0088(10) -0.0012(8) -0.0001(8) -0.0010(9)
C11 0.0109(9) 0.0067(11) 0.0071(11) -0.0009(8) 0.0024(8) -0.0007(9)
C12 0.0083(9) 0.0074(9) 0.0079(9) 0.0012(7) 0.0014(7) 0.0000(7)
C13 0.0127(10) 0.0078(10) 0.0079(10) -0.0013(7) -0.0008(8) -0.0026(8)
C14 0.0155(12) 0.007(2) 0.008(2) -0.0015(12) 0.0025(14) -0.001(2)
C15 0.0149(8) 0.0101(8) 0.0134(8) -0.0032(6) 0.0034(6) -0.0002(6)
C16 0.0100(8) 0.0184(9) 0.0181(9) -0.0094(7) 0.0043(7) -0.0049(7)
O2 0.0104(8) 0.0071(7) 0.0118(8) -0.0009(6) -0.0037(5) 0.0010(6)
C20 0.0070(10) 0.0072(11) 0.0115(11) -0.0001(9) 0.0001(8) -0.0005(9)
C21 0.0080(10) 0.0084(10) 0.0077(10) -0.0004(8) 0.0007(7) 0.0010(8)
C22 0.0091(9) 0.0070(10) 0.0101(10) 0.0006(8) 0.0016(8) 0.0009(8)
C23 0.0122(10) 0.0086(10) 0.0118(10) -0.0007(8) 0.0000(8) -0.0006(8)
C24 0.0082(13) 0.0098(9) 0.0105(13) 0.0003(10) -0.0006(8) 0.0016(9)
C25 0.0194(9) 0.0078(8) 0.0171(9) 0.0005(7) -0.0075(7) 0.0023(7)
C26 0.0250(10) 0.0070(8) 0.0265(10) -0.0037(7) -0.0142(8) 0.0024(7)
O3 0.0101(7) 0.0089(7) 0.0089(7) 0.0012(6) -0.0006(6) -0.0040(5)
C30 0.0103(10) 0.0045(10) 0.0115(11) -0.0002(8) 0.0001(8) -0.0005(8)
C31 0.0060(10) 0.0059(10) 0.0111(10) 0.0003(8) -0.0001(8) 0.0002(7)
C32 0.0078(9) 0.0063(9) 0.0100(10) 0.0014(8) -0.0001(7) 0.0019(8)
C33 0.0087(9) 0.0081(9) 0.0113(10) -0.0006(8) -0.0014(8) -0.0005(7)
C34 0.006(2) 0.011(2) 0.0147(12) 0.0032(12) -0.0002(13) 0.0006(11)
C35 0.0116(8) 0.0122(8) 0.0149(8) 0.0003(7) 0.0044(6) 0.0001(6)
C36 0.0177(9) 0.0163(9) 0.0147(9) -0.0067(7) 0.0057(7) -0.0067(7)
O4 0.0084(7) 0.0092(8) 0.0110(8) -0.0050(6) 0.0020(6) -0.0015(6)
C40 0.0090(10) 0.0107(10) 0.0088(10) -0.0012(8) -0.0001(8) -0.0010(9)
C41 0.0109(9) 0.0067(11) 0.0071(11) -0.0009(8) 0.0024(8) -0.0007(9)
C42 0.0083(9) 0.0074(9) 0.0079(9) 0.0012(7) 0.0014(7) 0.0000(7)
C43 0.0127(10) 0.0078(10) 0.0079(10) -0.0013(7) -0.0008(8) -0.0026(8)
C44 0.0155(12) 0.007(2) 0.008(2) -0.0015(12) 0.0025(14) -0.001(2)
O5 0.0104(8) 0.0071(7) 0.0118(8) -0.0009(6) -0.0037(5) 0.0010(6)
C50 0.0070(10) 0.0072(11) 0.0115(11) -0.0001(9) 0.0001(8) -0.0005(9)
C51 0.0080(10) 0.0084(10) 0.0077(10) -0.0004(8) 0.0007(7) 0.0010(8)
C52 0.0091(9) 0.0070(10) 0.0101(10) 0.0006(8) 0.0016(8) 0.0009(8)
C53 0.0122(10) 0.0086(10) 0.0118(10) -0.0007(8) 0.0000(8) -0.0006(8)
C54 0.0082(13) 0.0098(9) 0.0105(13) 0.0003(10) -0.0006(8) 0.0016(9)
O6 0.0101(7) 0.0089(7) 0.0089(7) 0.0012(6) -0.0006(6) -0.0040(5)
C60 0.0103(10) 0.0045(10) 0.0115(11) -0.0002(8) 0.0001(8) -0.0005(8)
C61 0.0060(10) 0.0059(10) 0.0111(10) 0.0003(8) -0.0001(8) 0.0002(7)
C62 0.0078(9) 0.0063(9) 0.0100(10) 0.0014(8) -0.0001(7) 0.0019(8)
C63 0.0087(9) 0.0081(9) 0.0113(10) -0.0006(8) -0.0014(8) -0.0005(7)
C64 0.006(2) 0.011(2) 0.0147(12) 0.0032(12) -0.0002(13) 0.0006(11)
C100 0.0225(9) 0.0135(9) 0.0129(8) -0.0076(7) 0.0017(7) 0.0001(7)
C110 0.0087(7) 0.0102(8) 0.0113(8) -0.0017(6) 0.0015(6) -0.0004(6)
C101 0.0453(14) 0.0243(11) 0.0239(11) -0.0037(9) 0.0149(10) 0.0024(10)
C102 0.0332(12) 0.0255(11) 0.0283(12) -0.0184(9) -0.0034(9) -0.0035(9)
C103 0.0460(14) 0.0174(10) 0.0262(11) -0.0069(9) -0.0091(10) 0.0073(10)
C111 0.0187(9) 0.0116(8) 0.0202(9) -0.0021(7) -0.0037(7) -0.0025(7)
C112 0.0106(8) 0.0245(10) 0.0221(10) -0.0086(8) -0.0008(7) 0.0035(7)
C113 0.0397(12) 0.0174(10) 0.0126(9) -0.0007(7) 0.0050(8) -0.0050(9)
C200 0.0255(10) 0.0118(9) 0.0250(10) 0.0024(8) -0.0159(8) -0.0016(8)
C201 0.0211(10) 0.0165(10) 0.0287(11) 0.0035(8) -0.0103(8) 0.0014(8)
C202 0.0379(13) 0.0252(12) 0.0288(12) -0.0018(9) -0.0057(10) 0.0059(10)
C203 0.066(2) 0.0261(13) 0.043(2) 0.0051(11) 0.0045(14) -0.0154(13)
C210 0.0146(8) 0.0074(8) 0.0156(8) 0.0003(6) -0.0023(7) -0.0018(6)
C211 0.0159(10) 0.071(2) 0.0374(14) 0.0176(14) 0.0058(10) 0.0008(12)
C212 0.0321(12) 0.0082(9) 0.0459(14) 0.0042(9) -0.0192(10) -0.0047(8)
C213 0.0325(12) 0.0288(11) 0.0177(10) -0.0079(9) -0.0058(8) 0.0033(9)
C300 0.0118(8) 0.0172(9) 0.0194(9) 0.0010(7) 0.0031(7) -0.0072(7)
C310 0.0157(9) 0.0135(9) 0.0182(9) 0.0011(7) -0.0041(7) -0.0026(7)
C311 0.0227(10) 0.0135(9) 0.0222(10) -0.0074(8) -0.0029(8) 0.0006(7)
C312 0.0214(12) 0.0225(12) 0.093(2) -0.0061(14) -0.0158(13) 0.0019(10)
C313 0.076(2) 0.061(2) 0.0152(11) 0.0075(11) -0.0117(12) -0.049(2)
C301 0.0232(11) 0.0278(12) 0.0258(12) -0.0049(10) 0.0037(9) -0.0164(10)
C302 0.0256(12) 0.0239(12) 0.044(2) 0.0017(11) 0.0139(11) 0.0034(10)
C303 0.0189(11) 0.0277(12) 0.0340(13) 0.0081(10) -0.0036(9) -0.0099(9)
C304 0.0232(11) 0.0278(12) 0.0258(12) -0.0049(10) 0.0037(9) -0.0164(10)
C305 0.0256(12) 0.0239(12) 0.044(2) 0.0017(11) 0.0139(11) 0.0034(10)
C306 0.0189(11) 0.0277(12) 0.0340(13) 0.0081(10) -0.0036(9) -0.0099(9)

loop_
_atom_site_label
_atom_site_type_symbol
_atom_site_fract_x
_atom_site_fract_y
_atom_site_fract_z
_atom_site_U_iso_or_equiv
_atom_site_thermal_displace_type
_atom_site_occupancy
_atom_site_calc_flag
_atom_site_refinement_flags
_atom_site_disorder_group
Ti Ti 0.62820(2) 0.86825(3) 0.180500(12) 0.00807(8) Uani 1 d . .
O O 0.70473(9) 0.95689(11) 0.22029(5) 0.0139(3) Uani 1 d . .
N N 0.52978(10) 0.75056(12) 0.13048(6) 0.0108(3) Uani 1 d . .
C C 0.7775(2) 0.9776(2) 0.25774(10) 0.0305(5) Uani 1 d . .
H1 H 0.7678(23) 0.9371(29) 0.2865(12) 0.047(9) Uiso 1 d . .
H2 H 0.8399(26) 0.9509(30) 0.2485(13) 0.057(10) Uiso 1 d . .
H3 H 0.7788(26) 1.0605(34) 0.2665(13) 0.065(11) Uiso 1 d . .
O1 O 0.72216(12) 0.81877(15) 0.14105(6) 0.0095(3) Uani 0.7137(9) d P 1
C10 C 0.5606(2) 0.7534(2) 0.08025(9) 0.0095(4) Uani 0.7137(9) d P 1
H10A H 0.5626(2) 0.8333(2) 0.06897(9) 0.011 Uiso 0.7137(9) calc PR 1
H10B H 0.5120(2) 0.7130(2) 0.05801(9) 0.011 Uiso 0.7137(9) calc PR 1
C11 C 0.7380(2) 0.7375(2) 0.10656(9) 0.0082(4) Uani 0.7137(9) d P 1
C12 C 0.6592(2) 0.7003(2) 0.07541(8) 0.0079(4) Uani 0.7137(9) d P 1
C13 C 0.6721(2) 0.6144(2) 0.04068(9) 0.0095(4) Uani 0.7137(9) d P 1
H13 H 0.6177(2) 0.5877(2) 0.02041(9) 0.011 Uiso 0.7137(9) calc PR 1
C14 C 0.7637(4) 0.5670(3) 0.0353(2) 0.0103(7) Uani 0.7137(9) d P 1
C15 C 0.84328(13) 0.60582(15) 0.06750(7) 0.0127(3) Uani 1 d . .
H15 H 0.90600(13) 0.57493(15) 0.06350(7) 0.015 Uiso 1 calc R 1
C16 C 0.83326(13) 0.6872(2) 0.10465(7) 0.0154(4) Uani 1 d . .
O2 O 0.54250(12) 0.97684(14) 0.15685(6) 0.0099(3) Uani 0.7137(9) d P 1
C20 C 0.4276(2) 0.7877(2) 0.13426(10) 0.0086(5) Uani 0.7137(9) d P 1
H20A H 0.4138(2) 0.7923(2) 0.16991(10) 0.010 Uiso 0.7137(9) calc PR 1
H20B H 0.3835(2) 0.7301(2) 0.11828(10) 0.010 Uiso 0.7137(9) calc PR 1
C21 C 0.4645(2) 0.9943(2) 0.12389(9) 0.0080(4) Uani 0.7137(9) d P 1
C22 C 0.4066(2) 0.9005(2) 0.11015(9) 0.0087(4) Uani 0.7137(9) d P 1
C23 C 0.3248(2) 0.9132(2) 0.07724(9) 0.0109(4) Uani 0.7137(9) d P 1
H23 H 0.2869(2) 0.8485(2) 0.06772(9) 0.013 Uiso 0.7137(9) calc PR 1
C24 C 0.2978(2) 1.0194(2) 0.05805(10) 0.0096(5) Uani 0.7137(9) d P 1
C25 C 0.36074(14) 1.1120(2) 0.07069(7) 0.0151(4) Uani 1 d . .
H25 H 0.34409(14) 1.1842(2) 0.05689(7) 0.018 Uiso 1 calc R 1
C26 C 0.4458(2) 1.1039(2) 0.10219(8) 0.0202(4) Uani 1 d . .
O3 O 0.59757(12) 0.76447(14) 0.23151(6) 0.0094(3) Uani 0.7137(9) d P 1
C30 C 0.5366(2) 0.6304(2) 0.15132(9) 0.0088(4) Uani 0.7137(9) d P 1
H30A H 0.5034(2) 0.5778(2) 0.12701(9) 0.011 Uiso 0.7137(9) calc PR 1
H30B H 0.6059(2) 0.6079(2) 0.15538(9) 0.011 Uiso 0.7137(9) calc PR 1
C31 C 0.5274(2) 0.6870(2) 0.24020(9) 0.0077(4) Uani 0.7137(9) d P 1
C32 C 0.4919(2) 0.6183(2) 0.20072(9) 0.0081(4) Uani 0.7137(9) d P 1
C33 C 0.4144(2) 0.5446(2) 0.20639(9) 0.0094(4) Uani 0.7137(9) d P 1
H33 H 0.3908(2) 0.4989(2) 0.17910(9) 0.011 Uiso 0.7137(9) calc PR 1
C34 C 0.3713(2) 0.5373(3) 0.25167(14) 0.0106(6) Uani 0.7137(9) d P 1
C35 C 0.41112(13) 0.6029(2) 0.29013(7) 0.0127(3) Uani 1 d . .
H35 H 0.38506(13) 0.5949(2) 0.32181(7) 0.015 Uiso 1 calc R 1
C36 C 0.48691(14) 0.6804(2) 0.28617(7) 0.0160(4) Uani 1 d . .
O4 O 0.7214(3) 0.7641(4) 0.1613(2) 0.0095(3) Uani 0.2863(9) d P 2
C40 C 0.5659(4) 0.6338(5) 0.1236(2) 0.0095(4) Uani 0.2863(9) d P 2
H40A H 0.5182(4) 0.5925(5) 0.1011(2) 0.011 Uiso 0.2863(9) calc PR 2
H40B H 0.5693(4) 0.5946(5) 0.1562(2) 0.011 Uiso 0.2863(9) calc PR 2
C41 C 0.7414(4) 0.6891(5) 0.1249(2) 0.0082(4) Uani 0.2863(9) d P 2
C42 C 0.6640(4) 0.6266(5) 0.1024(2) 0.0079(4) Uani 0.2863(9) d P 2
C43 C 0.6794(4) 0.5554(5) 0.0619(2) 0.0095(4) Uani 0.2863(9) d P 2
H43 H 0.6259(4) 0.5149(5) 0.0464(2) 0.011 Uiso 0.2863(9) calc PR 2
C44 C 0.7696(12) 0.5427(11) 0.0442(5) 0.0103(7) Uani 0.2863(9) d P 2
O5 O 0.5846(3) 0.9795(4) 0.1294(2) 0.0099(3) Uani 0.2863(9) d P 2
C50 C 0.5211(5) 0.7983(5) 0.0718(2) 0.0086(5) Uani 0.2863(9) d P 2
H50A H 0.5870(5) 0.8083(5) 0.0598(2) 0.010 Uiso 0.2863(9) calc PR 2
H50B H 0.4858(5) 0.7422(5) 0.0499(2) 0.010 Uiso 0.2863(9) calc PR 2
C51 C 0.5056(4) 0.9995(5) 0.0975(2) 0.0080(4) Uani 0.2863(9) d P 2
C52 C 0.4681(4) 0.9089(5) 0.0691(2) 0.0087(4) Uani 0.2863(9) d P 2
C53 C 0.3799(4) 0.9198(5) 0.0411(2) 0.0109(4) Uani 0.2863(9) d P 2
H53 H 0.3548(4) 0.8571(5) 0.0221(2) 0.013 Uiso 0.2863(9) calc PR 2
C54 C 0.3275(5) 1.0213(6) 0.0406(3) 0.0096(5) Uani 0.2863(9) d P 2
O6 O 0.5466(3) 0.8213(4) 0.2236(2) 0.0094(3) Uani 0.2863(9) d P 2
C60 C 0.4278(6) 0.7511(6) 0.1425(3) 0.0088(4) Uani 0.2863(9) d P 2
H60A H 0.3876(6) 0.7084(6) 0.1170(3) 0.011 Uiso 0.2863(9) calc PR 2
H60B H 0.4031(6) 0.8299(6) 0.1434(3) 0.011 Uiso 0.2863(9) calc PR 2
C61 C 0.4833(4) 0.7371(5) 0.2329(2) 0.0077(4) Uani 0.2863(9) d P 2
C62 C 0.4231(4) 0.6958(5) 0.1930(2) 0.0081(4) Uani 0.2863(9) d P 2
C63 C 0.3572(4) 0.6092(5) 0.2000(2) 0.0094(4) Uani 0.2863(9) d P 2
H63 H 0.3176(4) 0.5821(5) 0.1722(2) 0.011 Uiso 0.2863(9) calc PR 2
C64 C 0.3475(7) 0.5609(9) 0.2470(4) 0.0106(6) Uani 0.2863(9) d P 2
C100 C 0.78368(14) 0.4747(2) -0.00338(7) 0.0163(4) Uani 1 d . .
C110 C 0.92064(12) 0.73151(15) 0.13751(6) 0.0100(3) Uani 1 d . .
C101 C 0.8331(2) 0.5358(2) -0.04542(9) 0.0306(5) Uani 1 d . .
H10C H 0.7910(2) 0.5974(2) -0.05860(9) 0.046 Uiso 1 calc R .
H10D H 0.8442(2) 0.4818(2) -0.07219(9) 0.046 Uiso 1 calc R .
H10E H 0.8955(2) 0.5672(2) -0.03230(9) 0.046 Uiso 1 calc R .
C102 C 0.6887(2) 0.4217(2) -0.02561(9) 0.0292(5) Uani 1 d . .
H10F H 0.6453(2) 0.4818(2) -0.03898(9) 0.044 Uiso 1 calc R .
H10G H 0.6571(2) 0.3801(2) 0.00044(9) 0.044 Uiso 1 calc R .
H10H H 0.7032(2) 0.3694(2) -0.05250(9) 0.044 Uiso 1 calc R .
C103 C 0.8495(2) 0.3787(2) 0.01708(9) 0.0303(5) Uani 1 d . .
H10I H 0.9107(2) 0.4106(2) 0.03152(9) 0.045 Uiso 1 calc R .
H10J H 0.8630(2) 0.3267(2) -0.01005(9) 0.045 Uiso 1 calc R .
H10K H 0.8168(2) 0.3374(2) 0.04287(9) 0.045 Uiso 1 calc R .
C111 C 0.92823(14) 0.8612(2) 0.13327(7) 0.0170(4) Uani 1 d . .
H11A H 0.98421(14) 0.8881(2) 0.15443(7) 0.026 Uiso 1 calc R .
H11B H 0.86863(14) 0.8961(2) 0.14416(7) 0.026 Uiso 1 calc R .
H11C H 0.93668(14) 0.8821(2) 0.09851(7) 0.026 Uiso 1 calc R .
C112 C 1.01669(13) 0.6809(2) 0.12183(8) 0.0192(4) Uani 1 d . .
H11D H 1.07084(13) 0.7107(2) 0.14345(8) 0.029 Uiso 1 calc R .
H11E H 1.02596(13) 0.7014(2) 0.08712(8) 0.029 Uiso 1 calc R .
H11F H 1.01459(13) 0.5981(2) 0.12491(8) 0.029 Uiso 1 calc R .
C113 C 0.9091(2) 0.6985(2) 0.19222(7) 0.0231(4) Uani 1 d . .
H11G H 0.9649(2) 0.7269(2) 0.21309(7) 0.035 Uiso 1 calc R .
H11H H 0.9059(2) 0.6157(2) 0.19503(7) 0.035 Uiso 1 calc R .
H11I H 0.8490(2) 0.7318(2) 0.20338(7) 0.035 Uiso 1 calc R .
C200 C 0.2108(2) 1.0278(2) 0.02084(8) 0.0216(4) Uani 1 d . .
C201 C 0.1765(2) 1.1505(2) 0.01411(8) 0.0226(4) Uani 1 d . .
H20C H 0.1671(2) 1.1840(2) 0.04683(8) 0.034 Uiso 1 calc R .
H20D H 0.1149(2) 1.1520(2) -0.00628(8) 0.034 Uiso 1 calc R .
H20E H 0.2256(2) 1.1941(2) -0.00254(8) 0.034 Uiso 1 calc R .
C202 C 0.2254(2) 0.9754(2) -0.03026(9) 0.0310(5) Uani 1 d . .
H20F H 0.2474(2) 0.8967(2) -0.02594(9) 0.046 Uiso 1 calc R .
H20G H 0.2745(2) 1.0190(2) -0.04694(9) 0.046 Uiso 1 calc R .
H20H H 0.1637(2) 0.9769(2) -0.05063(9) 0.046 Uiso 1 calc R .
C203 C 0.1288(2) 0.9623(2) 0.04479(11) 0.0448(7) Uani 1 d . .
H20I H 0.1482(2) 0.8829(2) 0.04968(11) 0.067 Uiso 1 calc R .
H20J H 0.0692(2) 0.9660(2) 0.02279(11) 0.067 Uiso 1 calc R .
H20K H 0.1169(2) 0.9964(2) 0.07709(11) 0.067 Uiso 1 calc R .
C210 C 0.50597(13) 1.20800(15) 0.11844(7) 0.0127(3) Uani 1 d . .
C211 C 0.6074(2) 1.1972(3) 0.09866(10) 0.0411(7) Uani 1 d . .
H21A H 0.6466(2) 1.2636(3) 0.10891(10) 0.062 Uiso 1 calc R .
H21B H 0.6015(2) 1.1926(3) 0.06217(10) 0.062 Uiso 1 calc R .
H21C H 0.6391(2) 1.1284(3) 0.11227(10) 0.062 Uiso 1 calc R .
C212 C 0.4596(2) 1.3172(2) 0.09705(10) 0.0297(5) Uani 1 d . .
H21D H 0.4997(2) 1.3824(2) 0.10805(10) 0.045 Uiso 1 calc R .
H21E H 0.3942(2) 1.3257(2) 0.10888(10) 0.045 Uiso 1 calc R .
H21F H 0.4554(2) 1.3134(2) 0.06053(10) 0.045 Uiso 1 calc R .
C213 C 0.5152(2) 1.2182(2) 0.17532(8) 0.0267(5) Uani 1 d . .
H21G H 0.5540(2) 1.2854(2) 0.18486(8) 0.040 Uiso 1 calc R .
H21H H 0.5473(2) 1.1504(2) 0.18963(8) 0.040 Uiso 1 calc R .
H21I H 0.4503(2) 1.2255(2) 0.18789(8) 0.040 Uiso 1 calc R .
C300 C 0.27879(13) 0.4641(2) 0.25760(7) 0.0161(4) Uani 1 d . .
C310 C 0.53841(14) 0.7387(2) 0.33124(7) 0.0160(4) Uani 1 d . .
C311 C 0.53270(15) 0.8683(2) 0.32759(8) 0.0197(4) Uani 1 d . .
H31A H 0.46439(15) 0.8918(2) 0.32332(8) 0.030 Uiso 1 calc R .
H31B H 0.56728(15) 0.8941(2) 0.29892(8) 0.030 Uiso 1 calc R .
H31C H 0.56278(15) 0.9020(2) 0.35819(8) 0.030 Uiso 1 calc R .
C312 C 0.6445(2) 0.7026(2) 0.33779(14) 0.0466(8) Uani 1 d . .
H31D H 0.6760(2) 0.7411(2) 0.36691(14) 0.070 Uiso 1 calc R .
H31E H 0.6778(2) 0.7232(2) 0.30793(14) 0.070 Uiso 1 calc R .
H31F H 0.6483(2) 0.6204(2) 0.34276(14) 0.070 Uiso 1 calc R .
C313 C 0.4914(2) 0.7056(3) 0.37972(9) 0.0513(9) Uani 1 d . .
H31G H 0.4226(2) 0.7274(3) 0.37720(9) 0.077 Uiso 1 calc R .
H31H H 0.5249(2) 0.7450(3) 0.40803(9) 0.077 Uiso 1 calc R .
H31I H 0.4969(2) 0.6235(3) 0.38475(9) 0.077 Uiso 1 calc R .
C301 C 0.2474(2) 0.3989(2) 0.20934(9) 0.0255(5) Uani 0.918(3) d P 1
H30C H 0.3026(2) 0.3550(2) 0.19847(9) 0.038 Uiso 0.918(3) calc PR 1
H30D H 0.2259(2) 0.4529(2) 0.18318(9) 0.038 Uiso 0.918(3) calc PR 1
H30E H 0.1938(2) 0.3474(2) 0.21576(9) 0.038 Uiso 0.918(3) calc PR 1
C302 C 0.1929(2) 0.5315(2) 0.27399(11) 0.0306(6) Uani 0.918(3) d P 1
H30F H 0.1745(2) 0.5890(2) 0.24875(11) 0.046 Uiso 0.918(3) calc PR 1
H30G H 0.2108(2) 0.5688(2) 0.30588(11) 0.046 Uiso 0.918(3) calc PR 1
H30H H 0.1378(2) 0.4804(2) 0.27793(11) 0.046 Uiso 0.918(3) calc PR 1
C303 C 0.3079(2) 0.3737(2) 0.29715(10) 0.0271(5) Uani 0.918(3) d P 1
H30I H 0.3635(2) 0.3301(2) 0.28646(10) 0.041 Uiso 0.918(3) calc PR 1
H30J H 0.2529(2) 0.3225(2) 0.30113(10) 0.041 Uiso 0.918(3) calc PR 1
H30K H 0.3260(2) 0.4109(2) 0.32906(10) 0.041 Uiso 0.918(3) calc PR 1
C304 C 0.2912(2) 0.3634(2) 0.23765(10) 0.0255(5) Uani 0.082(3) d PR 2
H30L H 0.2411(2) 0.3113(2) 0.24829(10) 0.038 Uiso 0.082(3) calc PR 2
H30M H 0.3557(2) 0.3342(2) 0.24863(10) 0.038 Uiso 0.082(3) calc PR 2
H30N H 0.2859(2) 0.3699(2) 0.20121(10) 0.038 Uiso 0.082(3) calc PR 2
C305 C 0.1940(2) 0.5433(2) 0.22815(10) 0.0306(6) Uani 0.082(3) d PR 2
H30O H 0.1896(2) 0.6163(2) 0.24534(10) 0.046 Uiso 0.082(3) calc PR 2
H30P H 0.1311(2) 0.5043(2) 0.22794(10) 0.046 Uiso 0.082(3) calc PR 2
H30Q H 0.2110(2) 0.5563(2) 0.19376(10) 0.046 Uiso 0.082(3) calc PR 2
C306 C 0.2415(2) 0.4832(2) 0.31205(10) 0.0271(5) Uani 0.082(3) d PR 2
H30R H 0.2379(2) 0.5647(2) 0.31890(10) 0.041 Uiso 0.082(3) calc PR 2
H30S H 0.2868(2) 0.4473(2) 0.33690(10) 0.041 Uiso 0.082(3) calc PR 2
H30T H 0.1768(2) 0.4494(2) 0.31375(10) 0.041 Uiso 0.082(3) calc PR 2

loop_
_atom_type_symbol
_atom_type_description
_atom_type_scat_dispersion_real
_atom_type_scat_dispersion_imag
_atom_type_scat_source
C C 0.0033 0.0016 'International Tables Vol C Tables 4.2.6.8 and 6.1.1.4'
H H 0.0000 0.0000 'International Tables Vol C Tables 4.2.6.8 and 6.1.1.4'
N N 0.0061 0.0033 'International Tables Vol C Tables 4.2.6.8 and 6.1.1.4'
O O 0.0106 0.0060 'International Tables Vol C Tables 4.2.6.8 and 6.1.1.4'
Ti Ti 0.2776 0.4457 'International Tables Vol C Tables 4.2.6.8 and 6.1.1.4'

loop_
_geom_angle_atom_site_label_1
_geom_angle_atom_site_label_2
_geom_angle_atom_site_label_3
_geom_angle
O6 Ti O 99.62(14)
O Ti O1 96.98(7)
O Ti O2 98.07(7)
O1 Ti O2 119.31(8)
O6 Ti O4 117.1(2)
O Ti O4 99.18(14)
O Ti O3 95.46(7)
O1 Ti O3 114.34(8)
O2 Ti O3 122.12(8)
O6 Ti O5 119.5(2)
O Ti O5 99.72(13)
O4 Ti O5 115.4(2)
O6 Ti N 79.52(14)
O Ti N 178.69(6)
O1 Ti N 83.18(6)
O2 Ti N 82.96(6)
O4 Ti N 80.38(13)
O3 Ti N 83.30(6)
O5 Ti N 81.58(13)
C O Ti 154.32(15)
C60 N C40 111.6(4)
C10 N C20 113.3(2)
C10 N C30 110.6(2)
C20 N C30 106.5(2)
C60 N C50 101.3(4)
C40 N C50 101.5(3)
C10 N Ti 109.46(12)
C60 N Ti 113.9(3)
C40 N Ti 116.3(2)
C20 N Ti 107.83(13)
C30 N Ti 108.99(12)
C50 N Ti 110.5(2)
C11 O1 Ti 140.7(2)
N C10 C12 113.1(2)
O1 C11 C12 118.4(2)
O1 C11 C16 120.0(2)
C12 C11 C16 121.5(2)
C11 C12 C13 120.0(2)
C11 C12 C10 119.1(2)
C13 C12 C10 120.9(2)
C14 C13 C12 121.0(3)
C13 C14 C15 118.3(4)
C13 C14 C100 123.7(4)
C15 C14 C100 118.1(4)
C44 C15 C16 126.3(7)
C16 C15 C14 123.0(3)
C15 C16 C41 114.8(3)
C15 C16 C11 116.1(2)
C15 C16 C110 122.2(2)
C41 C16 C110 117.5(3)
C11 C16 C110 121.3(2)
C21 O2 Ti 142.7(2)
N C20 C22 112.9(2)
O2 C21 C22 117.6(2)
O2 C21 C26 120.9(2)
C22 C21 C26 121.4(2)
C23 C22 C21 120.3(2)
C23 C22 C20 119.6(2)
C21 C22 C20 119.8(2)
C22 C23 C24 121.1(2)
C23 C24 C25 117.2(2)
C23 C24 C200 118.9(2)
C25 C24 C200 123.4(2)
C54 C25 C26 121.7(3)
C26 C25 C24 124.3(2)
C25 C26 C21 115.3(2)
C25 C26 C51 116.7(3)
C25 C26 C210 122.2(2)
C21 C26 C210 121.9(2)
C51 C26 C210 113.2(3)
C31 O3 Ti 138.40(15)
C32 C30 N 113.1(2)
O3 C31 C36 121.4(2)
O3 C31 C32 118.4(2)
C36 C31 C32 120.1(2)
C33 C32 C31 120.8(2)
C33 C32 C30 121.1(2)
C31 C32 C30 118.1(2)
C32 C33 C34 120.6(3)
C35 C34 C33 116.8(3)
C35 C34 C300 121.6(3)
C33 C34 C300 121.6(3)
C34 C35 C36 125.0(2)
C36 C35 C64 124.2(5)
C31 C36 C35 116.7(2)
C31 C36 C310 119.1(2)
C35 C36 C310 123.0(2)
C35 C36 C61 111.5(3)
C310 C36 C61 121.0(3)
C41 O4 Ti 143.0(4)
N C40 C42 114.7(5)
O4 C41 C42 117.9(5)
O4 C41 C16 121.1(5)
C42 C41 C16 120.2(5)
C41 C42 C43 120.0(5)
C41 C42 C40 119.1(5)
C43 C42 C40 120.9(5)
C44 C43 C42 121.5(9)
C43 C44 C15 116.2(12)
C43 C44 C100 121.0(12)
C15 C44 C100 122.2(12)
C51 O5 Ti 138.7(4)
C52 C50 N 110.1(4)
O5 C51 C52 117.7(5)
O5 C51 C26 120.8(4)
C52 C51 C26 119.5(5)
C51 C52 C53 120.3(5)
C51 C52 C50 118.7(5)
C53 C52 C50 120.9(5)
C52 C53 C54 121.1(6)
C53 C54 C25 119.9(5)
C53 C54 C200 122.1(5)
C25 C54 C200 115.0(4)
C61 O6 Ti 143.1(4)
N C60 C62 107.1(5)
O6 C61 C62 118.0(5)
O6 C61 C36 119.7(4)
C62 C61 C36 122.0(5)
C63 C62 C61 120.8(5)
C63 C62 C60 120.4(6)
C61 C62 C60 118.7(5)
C62 C63 C64 121.6(7)
C63 C64 C35 118.7(8)
C63 C64 C300 124.9(9)
C35 C64 C300 116.3(7)
C44 C100 C103 101.1(5)
C44 C100 C102 112.7(7)
C103 C100 C102 108.0(2)
C44 C100 C101 117.0(5)
C103 C100 C101 109.3(2)
C102 C100 C101 108.2(2)
C103 C100 C14 114.1(2)
C102 C100 C14 111.4(3)
C101 C100 C14 105.8(2)
C16 C110 C112 111.49(14)
C16 C110 C111 110.5(2)
C112 C110 C111 107.6(2)
C16 C110 C113 109.6(2)
C112 C110 C113 108.0(2)
C111 C110 C113 109.5(2)
C24 C200 C201 111.5(2)
C24 C200 C202 114.9(2)
C201 C200 C202 109.5(2)
C24 C200 C203 105.1(2)
C201 C200 C203 107.1(2)
C202 C200 C203 108.3(2)
C201 C200 C54 111.5(3)
C202 C200 C54 95.0(3)
C203 C200 C54 124.3(3)
C26 C210 C213 110.9(2)
C26 C210 C212 111.3(2)
C213 C210 C212 108.3(2)
C26 C210 C211 108.9(2)
C213 C210 C211 109.6(2)
C212 C210 C211 107.9(2)
C304 C300 C64 120.0(4)
C302 C300 C303 109.6(2)
C302 C300 C301 108.9(2)
C303 C300 C301 106.3(2)
C302 C300 C34 113.5(2)
C303 C300 C34 106.1(2)
C301 C300 C34 112.1(2)
C304 C300 C306 123.9(2)
C64 C300 C306 107.9(5)
C304 C300 C305 114.8(2)
C64 C300 C305 85.1(3)
C306 C300 C305 95.6(2)
C312 C310 C36 111.1(2)
C312 C310 C311 109.3(2)
C36 C310 C311 112.3(2)
C312 C310 C313 106.6(2)
C36 C310 C313 110.9(2)
C311 C310 C313 106.5(2)

loop_
_geom_bond_atom_site_label_1
_geom_bond_atom_site_label_2
_geom_bond_distance
Ti O6 1.755(4)
Ti O 1.7880(13)
Ti O1 1.822(2)
Ti O2 1.827(2)
Ti O4 1.873(4)
Ti O3 1.905(2)
Ti O5 1.964(4)
Ti N 2.308(2)
O C 1.394(2)
N C10 1.441(3)
N C60 1.462(8)
N C40 1.480(6)
N C20 1.484(3)
N C30 1.524(3)
N C50 1.671(6)
O1 C11 1.361(3)
C10 C12 1.509(3)
C11 C12 1.396(3)
C11 C16 1.444(3)
C12 C13 1.397(3)
C13 C14 1.395(6)
C14 C15 1.426(6)
C14 C100 1.543(6)
C15 C44 1.38(2)
C15 C16 1.397(2)
C16 C41 1.410(6)
C16 C110 1.537(2)
O2 C21 1.363(3)
C20 C22 1.499(3)
C21 C22 1.398(3)
C21 C26 1.433(3)
C22 C23 1.393(3)
C23 C24 1.394(3)
C24 C25 1.421(3)
C24 C200 1.512(3)
C25 C54 1.400(7)
C25 C26 1.402(3)
C26 C51 1.491(6)
C26 C210 1.529(2)
O3 C31 1.361(3)
C30 C32 1.506(3)
C31 C36 1.390(3)
C31 C32 1.397(3)
C32 C33 1.392(3)
C33 C34 1.391(5)
C34 C35 1.375(4)
C34 C300 1.556(4)
C35 C36 1.397(2)
C35 C64 1.491(12)
C36 C310 1.526(3)
C36 C61 1.576(6)
O4 C41 1.360(7)
C40 C42 1.501(8)
C41 C42 1.400(8)
C42 C43 1.402(8)
C43 C44 1.37(2)
C44 C100 1.53(2)
O5 C51 1.361(7)
C50 C52 1.493(8)
C51 C52 1.392(8)
C52 C53 1.392(8)
C53 C54 1.398(9)
C54 C200 1.659(7)
O6 C61 1.356(7)
C60 C62 1.512(9)
C61 C62 1.399(8)
C62 C63 1.387(8)
C63 C64 1.398(13)
C64 C300 1.522(12)
C100 C103 1.529(3)
C100 C102 1.534(3)
C100 C101 1.536(3)
C110 C112 1.535(2)
C110 C111 1.537(2)
C110 C113 1.539(3)
C200 C201 1.529(3)
C200 C202 1.531(3)
C200 C203 1.544(3)
C210 C213 1.530(3)
C210 C212 1.532(3)
C210 C211 1.533(3)
C300 C304 1.318(3)
C300 C302 1.514(3)
C300 C303 1.540(3)
C300 C301 1.544(3)
C300 C306 1.598(3)
C300 C305 1.656(3)
C310 C312 1.521(3)
C310 C311 1.533(3)
C310 C313 1.542(3)
